data_2019240
loop_
_publ_author_name
'Eberlin, Alex R.'
'Eddleston, Mark D.'
'Frampton, Christopher S.'

_publ_section_title
;
 Methanesulfonic acid salt forms of carbamazepine and
 10,11-dihydrocarbamazepine
;
_journal_issue 11
_journal_name_full 'Acta Crystallographica Section C'
_journal_page_first 1260
_journal_page_last 1266
_journal_paper_doi 10.1107/S010827011302859X
_journal_volume 69
_journal_year 2013
_chemical_formula_iupac 'C15 H12 N2 O1, C2 H1 F3 O2'
_chemical_formula_moiety 'C15 H12 N2 O1, C2 H1 F3 O2'
_chemical_formula_sum 'C17 H13 F3 N2 O3'
_chemical_formula_weight 350.29
_chemical_name_common
;
Carbamazepine--trifluoroacetic acid (1/1)
;
_chemical_name_systematic
;
Dibenzo[<i>b</i>,<i>f</i>]azepine-5-carboxamide--trifluoroacetic acid (1/1)
;
_space_group_IT_number 14
_space_group_name_Hall '-P 2yn'
_symmetry_cell_setting monoclinic
_symmetry_space_group_name_Hall '-P 2yn'
_symmetry_space_group_name_H-M 'P 1 21/n 1'
_atom_sites_solution_hydrogens geom
_atom_sites_solution_primary direct
_atom_sites_solution_secondary difmap
_audit_creation_method SHELXL-97
_cell_angle_alpha 90.00
_cell_angle_beta 101.529(2)
_cell_angle_gamma 90.00
_cell_formula_units_Z 4
_cell_length_a 14.9970(3)
_cell_length_b 5.37120(10)
_cell_length_c 20.4441(4)
_cell_measurement_reflns_used 3984
_cell_measurement_temperature 270.0(10)
_cell_measurement_theta_max 75.8239
_cell_measurement_theta_min 3.0048
_cell_volume 1613.58(6)
_computing_cell_refinement 'CrysAlis PRO (Agilent, 2011)'
_computing_data_collection 'CrysAlis PRO (Agilent, 2011)'
_computing_data_reduction 'CrysAlis PRO (Agilent, 2011)'
_computing_molecular_graphics
;
SHELXTL (Sheldrick, 2008) and Mercury (Macrae <i>et al.</i>,
2008)
;
_computing_publication_material
;
SHELXTL (Sheldrick, 2008) and Mercury (Macrae <i>et al.</i>,
2008)
;
_computing_structure_refinement 'SHELXTL (Sheldrick, 2008)'
_computing_structure_solution 'SHELXTL (Sheldrick, 2008)'
_diffrn_ambient_temperature 270.0(10)
_diffrn_detector_area_resol_mean 10.5598
_diffrn_measured_fraction_theta_full 0.999
_diffrn_measured_fraction_theta_max 0.999
_diffrn_measurement_device_type 'SuperNova, Dual, Cu at zero, Atlas'
_diffrn_measurement_method '\w scans'
_diffrn_radiation_monochromator mirror
_diffrn_radiation_source 'SuperNova (Cu) X-ray Source'
_diffrn_radiation_type CuK\a
_diffrn_radiation_wavelength 1.54178
_diffrn_reflns_av_R_equivalents 0.0212
_diffrn_reflns_av_sigmaI/netI 0.0196
_diffrn_reflns_limit_h_max 17
_diffrn_reflns_limit_h_min -18
_diffrn_reflns_limit_k_max 6
_diffrn_reflns_limit_k_min -4
_diffrn_reflns_limit_l_max 25
_diffrn_reflns_limit_l_min -24
_diffrn_reflns_number 7096
_diffrn_reflns_theta_full 74.47
_diffrn_reflns_theta_max 74.47
_diffrn_reflns_theta_min 3.36
_diffrn_standards_number 0
_exptl_absorpt_coefficient_mu 1.063
_exptl_absorpt_correction_T_max 1.00000
_exptl_absorpt_correction_T_min 0.73806
_exptl_absorpt_correction_type multi-scan
_exptl_absorpt_process_details '(CrysAlis PRO; Agilent, 2011)'
_exptl_crystal_colour Colourless
_exptl_crystal_density_diffrn 1.442
_exptl_crystal_density_method 'not measured'
_exptl_crystal_description Lath
_exptl_crystal_F_000 720
_exptl_crystal_size_max 0.45
_exptl_crystal_size_mid 0.25
_exptl_crystal_size_min 0.18
_refine_diff_density_max 0.336
_refine_diff_density_min -0.211
_refine_ls_extinction_coef 0.0047(7)
_refine_ls_extinction_expression Fc^*^=kFc[1+0.001xFc^2^\l^3^/sin(2\q)]^-1/4^
_refine_ls_extinction_method 'SHELXTL (Sheldrick, 2008)'
_refine_ls_goodness_of_fit_ref 1.003
_refine_ls_hydrogen_treatment mixed
_refine_ls_matrix_type full
_refine_ls_number_parameters 267
_refine_ls_number_reflns 3302
_refine_ls_number_restraints 0
_refine_ls_restrained_S_all 1.003
_refine_ls_R_factor_all 0.0538
_refine_ls_R_factor_gt 0.0498
_refine_ls_shift/su_max 0.000
_refine_ls_shift/su_mean 0.000
_refine_ls_structure_factor_coef Fsqd
_refine_ls_weighting_details 'calc w=1/[\s^2^(Fo^2^)+(0.0975P)^2^+0.3200P] where P=(Fo^2^+2Fc^2^)/3'
_refine_ls_weighting_scheme calc
_refine_ls_wR_factor_gt 0.1487
_refine_ls_wR_factor_ref 0.1547
_reflns_number_gt 2957
_reflns_number_total 3302
_reflns_threshold_expression I>2sigma(I)
_cod_data_source_file ky3042.cif
_cod_data_source_block 6
_cod_original_cell_volume 1613.58(5)
_cod_original_sg_symbol_H-M 'P 21/n'
_cod_database_code 2019240

loop_
_symmetry_equiv_pos_as_xyz
'x, y, z'
'-x+1/2, y+1/2, -z+1/2'
'-x, -y, -z'
'x-1/2, -y-1/2, z-1/2'

loop_
_atom_site_type_symbol
_atom_site_label
_atom_site_fract_x
_atom_site_fract_y
_atom_site_fract_z
_atom_site_U_iso_or_equiv
_atom_site_adp_type
_atom_site_calc_flag
_atom_site_refinement_flags
_atom_site_occupancy
_atom_site_symmetry_multiplicity
_atom_site_disorder_assembly
_atom_site_disorder_group
N N1 1.00960(8) 0.3794(2) -0.19199(6) 0.0445(3) Uani d . 1 1 . .
N N2 1.13368(10) 0.1840(3) -0.22070(7) 0.0594(4) Uani d . 1 1 . .
H H2B 1.1836(16) 0.095(4) -0.2079(10) 0.061(5) Uiso d . 1 1 . .
H H2C 1.1187(15) 0.251(4) -0.2610(12) 0.068(6) Uiso d . 1 1 . .
O O1 1.11367(8) 0.1877(2) -0.11365(5) 0.0561(3) Uani d . 1 1 . .
C C1 0.95582(9) 0.4336(3) -0.14274(7) 0.0438(3) Uani d . 1 1 . .
C C2 0.97930(12) 0.6319(3) -0.09996(8) 0.0541(4) Uani d . 1 1 . .
H H2A 1.0276 0.7349 -0.1044 0.065 Uiso calc R 1 1 . .
C C3 0.93064(14) 0.6769(4) -0.05025(8) 0.0626(5) Uani d . 1 1 . .
H H3A 0.9458 0.8114 -0.0215 0.075 Uiso calc R 1 1 . .
C C4 0.85988(12) 0.5224(4) -0.04340(8) 0.0641(5) Uani d . 1 1 . .
H H4A 0.8282 0.5502 -0.0094 0.077 Uiso calc R 1 1 . .
C C5 0.83609(11) 0.3274(4) -0.08673(8) 0.0595(4) Uani d . 1 1 . .
H H5A 0.7883 0.2240 -0.0815 0.071 Uiso calc R 1 1 . .
C C6 0.88219(10) 0.2802(3) -0.13878(7) 0.0477(3) Uani d . 1 1 . .
C C7 0.85093(11) 0.0798(3) -0.18596(9) 0.0544(4) Uani d . 1 1 . .
H H7A 0.8229 -0.0541 -0.1694 0.065 Uiso calc R 1 1 . .
C C8 0.85761(11) 0.0651(3) -0.25014(9) 0.0533(4) Uani d . 1 1 . .
H H8A 0.8347 -0.0788 -0.2727 0.064 Uiso calc R 1 1 . .
C C9 0.89671(10) 0.2486(3) -0.28882(7) 0.0465(3) Uani d . 1 1 . .
C C10 0.86112(11) 0.2709(3) -0.35739(8) 0.0559(4) Uani d . 1 1 . .
H H10A 0.8162 0.1608 -0.3777 0.067 Uiso calc R 1 1 . .
C C11 0.89126(12) 0.4521(4) -0.39514(8) 0.0610(4) Uani d . 1 1 . .
H H11A 0.8669 0.4630 -0.4406 0.073 Uiso calc R 1 1 . .
C C12 0.95721(14) 0.6172(4) -0.36603(9) 0.0626(4) Uani d . 1 1 . .
H H12A 0.9761 0.7428 -0.3915 0.075 Uiso calc R 1 1 . .
C C13 0.99580(12) 0.5967(3) -0.29858(8) 0.0550(4) Uani d . 1 1 . .
H H13A 1.0412 0.7067 -0.2789 0.066 Uiso calc R 1 1 . .
C C14 0.96626(9) 0.4112(3) -0.26084(7) 0.0441(3) Uani d . 1 1 . .
C C15 1.08751(9) 0.2478(3) -0.17424(7) 0.0449(3) Uani d . 1 1 . .
O O2 1.23698(9) -0.0982(3) -0.06931(6) 0.0671(4) Uani d . 1 1 A .
H H2D 1.179(2) 0.035(5) -0.0965(13) 0.098(8) Uiso d . 1 1 . .
O O3 1.28638(13) -0.1342(4) -0.16454(7) 0.0975(6) Uani d . 1 1 A .
C C16 1.28630(12) -0.1862(4) -0.10722(9) 0.0605(4) Uani d . 1 1 . .
C C17A 1.35519(16) -0.3780(5) -0.07339(12) 0.0776(6) Uani d P 0.505(9) 1 A 1
F F1A 1.3430(5) -0.4494(14) -0.0135(3) 0.118(2) Uani d P 0.505(9) 1 A 1
F F2A 1.3469(6) -0.5914(9) -0.1084(3) 0.141(3) Uani d P 0.505(9) 1 A 1
F F3A 1.4339(3) -0.3150(14) -0.0614(6) 0.152(4) Uani d P 0.505(9) 1 A 1
C C17B 1.35519(16) -0.3780(5) -0.07339(12) 0.0776(6) Uani d P 0.495(9) 1 A 2
F F1B 1.3224(6) -0.5483(14) -0.0464(6) 0.160(5) Uani d P 0.495(9) 1 A 2
F F2B 1.4066(4) -0.4498(14) -0.11635(19) 0.112(3) Uani d P 0.495(9) 1 A 2
F F3B 1.4203(4) -0.2479(14) -0.0311(2) 0.136(3) Uani d P 0.495(9) 1 A 2

loop_
_atom_site_aniso_label
_atom_site_aniso_U_11
_atom_site_aniso_U_22
_atom_site_aniso_U_33
_atom_site_aniso_U_12
_atom_site_aniso_U_13
_atom_site_aniso_U_23
N1 0.0373(6) 0.0557(7) 0.0402(6) -0.0012(5) 0.0068(4) 0.0028(5)
N2 0.0486(7) 0.0859(10) 0.0458(7) 0.0122(7) 0.0141(6) 0.0052(7)
O1 0.0484(6) 0.0776(8) 0.0420(5) 0.0165(5) 0.0083(4) 0.0035(5)
C1 0.0400(7) 0.0505(7) 0.0403(7) 0.0070(5) 0.0063(5) 0.0077(6)
C2 0.0574(9) 0.0565(8) 0.0457(8) 0.0018(7) 0.0043(6) 0.0040(6)
C3 0.0728(11) 0.0676(10) 0.0448(8) 0.0186(9) 0.0054(7) -0.0014(7)
C4 0.0544(9) 0.0928(13) 0.0461(8) 0.0238(9) 0.0127(7) 0.0066(8)
C5 0.0423(8) 0.0840(12) 0.0539(9) 0.0081(7) 0.0137(6) 0.0154(8)
C6 0.0392(7) 0.0551(8) 0.0488(8) 0.0063(6) 0.0087(6) 0.0109(6)
C7 0.0464(8) 0.0545(8) 0.0624(9) -0.0065(6) 0.0114(7) 0.0101(7)
C8 0.0476(8) 0.0488(8) 0.0616(9) -0.0067(6) 0.0064(7) -0.0008(7)
C9 0.0409(7) 0.0494(7) 0.0481(8) 0.0023(6) 0.0065(5) -0.0009(6)
C10 0.0459(8) 0.0685(10) 0.0505(8) -0.0022(7) 0.0027(6) -0.0059(7)
C11 0.0580(9) 0.0786(11) 0.0441(8) 0.0077(8) 0.0048(7) 0.0052(7)
C12 0.0711(11) 0.0667(10) 0.0512(9) -0.0015(8) 0.0155(8) 0.0130(7)
C13 0.0564(9) 0.0580(9) 0.0509(8) -0.0092(7) 0.0114(7) 0.0037(7)
C14 0.0408(7) 0.0504(7) 0.0407(7) 0.0014(5) 0.0073(5) 0.0026(5)
C15 0.0386(7) 0.0540(8) 0.0420(7) -0.0033(6) 0.0077(5) 0.0003(6)
O2 0.0637(7) 0.0861(9) 0.0551(7) 0.0268(7) 0.0202(6) 0.0084(6)
O3 0.0980(12) 0.1415(15) 0.0589(8) 0.0577(11) 0.0295(8) 0.0087(9)
C16 0.0546(9) 0.0746(11) 0.0536(9) 0.0118(8) 0.0142(7) -0.0039(8)
C17A 0.0693(12) 0.0863(15) 0.0803(14) 0.0246(11) 0.0225(11) 0.0025(11)
F1A 0.122(5) 0.134(5) 0.104(3) 0.070(4) 0.037(3) 0.049(3)
F2A 0.160(6) 0.082(3) 0.175(5) 0.039(3) 0.018(4) -0.033(3)
F3A 0.0488(17) 0.137(5) 0.267(10) 0.008(2) 0.026(4) 0.089(6)
C17B 0.0693(12) 0.0863(15) 0.0803(14) 0.0246(11) 0.0225(11) 0.0025(11)
F1B 0.118(4) 0.102(5) 0.276(13) 0.035(4) 0.080(7) 0.099(7)
F2B 0.107(4) 0.138(5) 0.094(2) 0.074(4) 0.031(2) -0.001(2)
F3B 0.097(4) 0.216(6) 0.081(2) 0.072(4) -0.021(2) -0.028(3)

loop_
_atom_type_symbol
_atom_type_description
_atom_type_scat_dispersion_real
_atom_type_scat_dispersion_imag
_atom_type_scat_source
C C 0.0181 0.0091 'International Tables Vol C Tables 4.2.6.8 and 6.1.1.4'
H H 0.0000 0.0000 'International Tables Vol C Tables 4.2.6.8 and 6.1.1.4'
N N 0.0311 0.0180 'International Tables Vol C Tables 4.2.6.8 and 6.1.1.4'
O O 0.0492 0.0322 'International Tables Vol C Tables 4.2.6.8 and 6.1.1.4'
F F 0.0727 0.0534 'International Tables Vol C Tables 4.2.6.8 and 6.1.1.4'

loop_
_geom_angle_atom_site_label_1
_geom_angle_atom_site_label_2
_geom_angle_atom_site_label_3
_geom_angle
C15 N1 C14 121.49(12)
C15 N1 C1 119.54(11)
C14 N1 C1 116.98(11)
C15 N2 H2B 117.4(13)
C15 N2 H2C 119.3(15)
H2B N2 H2C 123(2)
C15 O1 H2D 120.3(12)
C2 C1 C6 121.67(14)
C2 C1 N1 119.48(14)
C6 C1 N1 118.84(13)
C1 C2 C3 119.67(17)
C1 C2 H2A 120.2
C3 C2 H2A 120.2
C4 C3 C2 119.95(17)
C4 C3 H3A 120.0
C2 C3 H3A 120.0
C5 C4 C3 120.06(16)
C5 C4 H4A 120.0
C3 C4 H4A 120.0
C4 C5 C6 121.57(17)
C4 C5 H5A 119.2
C6 C5 H5A 119.2
C1 C6 C5 116.98(16)
C1 C6 C7 123.47(14)
C5 C6 C7 119.53(15)
C8 C7 C6 127.95(15)
C8 C7 H7A 116.0
C6 C7 H7A 116.0
C7 C8 C9 127.52(15)
C7 C8 H8A 116.2
C9 C8 H8A 116.2
C14 C9 C10 117.47(14)
C14 C9 C8 123.41(14)
C10 C9 C8 119.09(14)
C11 C10 C9 121.34(16)
C11 C10 H10A 119.3
C9 C10 H10A 119.3
C12 C11 C10 120.25(15)
C12 C11 H11A 119.9
C10 C11 H11A 119.9
C11 C12 C13 120.03(16)
C11 C12 H12A 120.0
C13 C12 H12A 120.0
C14 C13 C12 119.58(16)
C14 C13 H13A 120.2
C12 C13 H13A 120.2
C13 C14 C9 121.25(14)
C13 C14 N1 119.89(13)
C9 C14 N1 118.84(13)
O1 C15 N2 122.09(14)
O1 C15 N1 118.60(13)
N2 C15 N1 119.31(13)
C16 O2 H2D 113.8(13)
O3 C16 O2 128.58(18)
O3 C16 C17A 117.77(17)
O2 C16 C17A 113.64(16)
F3A C17A F1A 101.7(6)
F3A C17A F2A 109.3(5)
F1A C17A F2A 103.3(4)
F3A C17A C16 116.7(3)
F1A C17A C16 114.0(3)
F2A C17A C16 110.7(3)

loop_
_geom_bond_atom_site_label_1
_geom_bond_atom_site_label_2
_geom_bond_distance
N1 C15 1.3516(19)
N1 C14 1.4378(18)
N1 C1 1.4401(18)
N2 C15 1.327(2)
N2 H2B 0.88(2)
N2 H2C 0.89(2)
O1 C15 1.2643(18)
O1 H2D 1.27(3)
C1 C2 1.378(2)
C1 C6 1.393(2)
C2 C3 1.386(2)
C2 H2A 0.9300
C3 C4 1.376(3)
C3 H3A 0.9300
C4 C5 1.372(3)
C4 H4A 0.9300
C5 C6 1.403(2)
C5 H5A 0.9300
C6 C7 1.459(2)
C7 C8 1.338(2)
C7 H7A 0.9300
C8 C9 1.458(2)
C8 H8A 0.9300
C9 C14 1.393(2)
C9 C10 1.402(2)
C10 C11 1.374(3)
C10 H10A 0.9300
C11 C12 1.372(3)
C11 H11A 0.9300
C12 C13 1.389(2)
C12 H12A 0.9300
C13 C14 1.386(2)
C13 H13A 0.9300
O2 C16 1.265(2)
O2 H2D 1.17(3)
O3 C16 1.205(2)
C16 C17A 1.524(3)
C17A F3A 1.205(5)
C17A F1A 1.331(6)
C17A F2A 1.344(5)

loop_
_geom_hbond_atom_site_label_D
_geom_hbond_atom_site_label_H
_geom_hbond_atom_site_label_A
_geom_hbond_site_symmetry_A
_geom_hbond_distance_DH
_geom_hbond_distance_HA
_geom_hbond_distance_DA
_geom_hbond_angle_DHA
N2 H2B O3 . 0.88(2) 2.03(2) 2.904(2) 169.1(19)
N2 H2C O3 2_754 0.89(2) 2.36(2) 3.003(2) 129.2(19)
O2 H2D O1 . 1.17(3) 1.27(3) 2.4349(16) 168(2)
O1 H2D O3 . 1.27(3) 2.50(3) 3.4435(18) 128.9(17)

loop_
_geom_torsion_atom_site_label_1
_geom_torsion_atom_site_label_2
_geom_torsion_atom_site_label_3
_geom_torsion_atom_site_label_4
_geom_torsion
C15 N1 C1 C2 81.92(18)
C14 N1 C1 C2 -113.89(15)
C15 N1 C1 C6 -96.79(16)
C14 N1 C1 C6 67.40(17)
C6 C1 C2 C3 2.0(2)
N1 C1 C2 C3 -176.65(13)
C1 C2 C3 C4 0.7(2)
C2 C3 C4 C5 -1.5(3)
C3 C4 C5 C6 -0.2(3)
C2 C1 C6 C5 -3.6(2)
N1 C1 C6 C5 175.03(13)
C2 C1 C6 C7 175.40(14)
N1 C1 C6 C7 -5.9(2)
C4 C5 C6 C1 2.7(2)
C4 C5 C6 C7 -176.33(15)
C1 C6 C7 C8 -28.7(3)
C5 C6 C7 C8 150.31(18)
C6 C7 C8 C9 -1.0(3)
C7 C8 C9 C14 29.1(3)
C7 C8 C9 C10 -148.54(18)
C14 C9 C10 C11 -2.4(2)
C8 C9 C10 C11 175.46(16)
C9 C10 C11 C12 -0.3(3)
C10 C11 C12 C13 2.0(3)
C11 C12 C13 C14 -1.0(3)
C12 C13 C14 C9 -1.8(3)
C12 C13 C14 N1 176.28(15)
C10 C9 C14 C13 3.4(2)
C8 C9 C14 C13 -174.33(15)
C10 C9 C14 N1 -174.70(13)
C8 C9 C14 N1 7.6(2)
C15 N1 C14 C13 -82.98(19)
C1 N1 C14 C13 113.15(16)
C15 N1 C14 C9 95.12(17)
C1 N1 C14 C9 -68.75(18)
C14 N1 C15 O1 -167.38(14)
C1 N1 C15 O1 -3.9(2)
C14 N1 C15 N2 12.1(2)
C1 N1 C15 N2 175.53(14)
O3 C16 C17A F3A 70.1(8)
O2 C16 C17A F3A -108.5(7)
O3 C16 C17A F1A -171.6(5)
O2 C16 C17A F1A 9.8(5)
O3 C16 C17A F2A -55.7(6)
O2 C16 C17A F2A 125.7(5)
